data_4003189
loop_
_publ_author_name
'Griffiths, Matthew B. E.'
'Koponen, Sara E.'
'Mandia, David J.'
'McLeod, Jennifer F.'
'Coyle, Jason P.'
'Sims, Jeffrey J.'
'Giorgi, Javier B.'
'Sirianni, Eric R.'
'Yap, Glenn P. A.'
'Barry, Se\'an T.'

_publ_section_title
;
 Surfactant Directed Growth of Gold Metal Nanoplates by Chemical Vapor
 Deposition
;
_journal_issue 17
_journal_name_full 'Chemistry of Materials'
_journal_page_first 6116
_journal_paper_doi 10.1021/acs.chemmater.5b02712
_journal_volume 27
_journal_year 2015
_chemical_formula_sum 'C15 H36 Au N3 Si2'
_chemical_formula_weight 511.61
_space_group_IT_number 15
_space_group_name_Hall '-C 2yc'
_space_group_name_H-M_alt 'C 1 2/c 1'
_symmetry_cell_setting monoclinic
_symmetry_space_group_name_H-M 'C 1 2/c 1'
_atom_sites_solution_hydrogens geom
_atom_sites_solution_primary direct
_atom_sites_solution_secondary difmap
_audit_creation_method SHELXL-97
_cell_angle_alpha 90.00
_cell_angle_beta 119.994(8)
_cell_angle_gamma 90.00
_cell_formula_units_Z 4
_cell_length_a 19.855(7)
_cell_length_b 12.366(4)
_cell_length_c 10.331(3)
_cell_measurement_reflns_used 1016
_cell_measurement_temperature 200(2)
_cell_measurement_theta_max 28.18
_cell_measurement_theta_min 2.28
_cell_volume 2196.8(12)
_computing_cell_refinement 'SAINT (Bruker, 2002)'
_computing_data_collection 'SMART (Bruker, 2002)'
_computing_data_reduction SAINT
_computing_molecular_graphics 'SHELXTL (Sheldrick, 2001)'
_computing_publication_material 'SHELXTL (Sheldrick, 2001)'
_computing_structure_refinement 'SHELXL-97 (Sheldrick, 1997)'
_computing_structure_solution 'SHELXS-97 (Sheldrick, 1990)'
_diffrn_ambient_temperature 200(2)
_diffrn_detector_area_resol_mean 836.6
_diffrn_measured_fraction_theta_full 0.999
_diffrn_measured_fraction_theta_max 0.995
_diffrn_measurement_device_type 'Bruker AXS APEX diffractometer'
_diffrn_measurement_method \w
_diffrn_radiation_monochromator graphite
_diffrn_radiation_source 'fine-focus sealed tube'
_diffrn_radiation_type MoK\a
_diffrn_radiation_wavelength 0.71073
_diffrn_reflns_av_R_equivalents 0.0262
_diffrn_reflns_av_sigmaI/netI 0.0171
_diffrn_reflns_limit_h_max 26
_diffrn_reflns_limit_h_min -26
_diffrn_reflns_limit_k_max 16
_diffrn_reflns_limit_k_min -16
_diffrn_reflns_limit_l_max 13
_diffrn_reflns_limit_l_min -13
_diffrn_reflns_number 14560
_diffrn_reflns_theta_full 25.00
_diffrn_reflns_theta_max 28.23
_diffrn_reflns_theta_min 2.03
_diffrn_standards_decay_% 1
_diffrn_standards_interval_count 0
_diffrn_standards_interval_time 0
_diffrn_standards_number 0
_exptl_absorpt_coefficient_mu 6.805
_exptl_absorpt_correction_T_max 0.6699
_exptl_absorpt_correction_T_min 0.2544
_exptl_absorpt_correction_type multi-scan
_exptl_absorpt_process_details 'SADABS (Sheldrick, 2003)'
_exptl_crystal_colour colourless
_exptl_crystal_density_diffrn 1.547
_exptl_crystal_density_method 'not measured'
_exptl_crystal_description plate
_exptl_crystal_F_000 1016
_exptl_crystal_size_max 0.28
_exptl_crystal_size_mid 0.20
_exptl_crystal_size_min 0.06
_refine_diff_density_max 1.167
_refine_diff_density_min -0.339
_refine_diff_density_rms 0.067
_refine_ls_extinction_method none
_refine_ls_goodness_of_fit_ref 1.082
_refine_ls_hydrogen_treatment constr
_refine_ls_matrix_type full
_refine_ls_number_parameters 97
_refine_ls_number_reflns 2705
_refine_ls_number_restraints 0
_refine_ls_restrained_S_all 1.082
_refine_ls_R_factor_all 0.0148
_refine_ls_R_factor_gt 0.0142
_refine_ls_shift/su_max 0.002
_refine_ls_shift/su_mean 0.000
_refine_ls_structure_factor_coef Fsqd
_refine_ls_weighting_details 'calc w=1/[\s^2^(Fo^2^)+(0.0222P)^2^+0.1784P] where P=(Fo^2^+2Fc^2^)/3'
_refine_ls_weighting_scheme calc
_refine_ls_wR_factor_gt 0.0363
_refine_ls_wR_factor_ref 0.0366
_reflns_number_gt 2625
_reflns_number_total 2705
_reflns_threshold_expression >2sigma(I)
_cod_data_source_file cm5b02712_si_002.cif
_cod_data_source_block seab060
_cod_depositor_comments
;
The following automatic conversions were performed:

data item '_symmetry_cell_setting' value 'Monoclinic' was changed to
'monoclinic' in accordance with the
/home/saulius/struct/COD-crude-data/automatic-downloads/DataCite-retrospective/ACS/depositions/lib/dictionaries/cif_core.dic
dictionary named 'cif_core.dic' version 2.4.2 last updated on
2011-04-26.

Automatic conversion script
Id: cif_fix_values 6909 2019-04-08 15:41:33Z antanas 
;
_cod_original_sg_symbol_H-M C2/c
_cod_database_code 4003189

loop_
_symmetry_equiv_pos_as_xyz
'x, y, z'
'-x, y, -z+1/2'
'x+1/2, y+1/2, z'
'-x+1/2, y+1/2, -z+1/2'
'-x, -y, -z'
'x, -y, z-1/2'
'-x+1/2, -y+1/2, -z'
'x+1/2, -y+1/2, z-1/2'

loop_
_atom_site_label
_atom_site_type_symbol
_atom_site_fract_x
_atom_site_fract_y
_atom_site_fract_z
_atom_site_U_iso_or_equiv
_atom_site_adp_type
_atom_site_occupancy
_atom_site_symmetry_multiplicity
_atom_site_calc_flag
_atom_site_refinement_flags
Au Au 0.0000 0.359239(6) 0.2500 0.03056(4) Uani 1 2 d S
Si Si -0.08826(4) 0.14123(4) 0.20598(7) 0.03794(13) Uani 1 1 d .
N1 N 0.06221(10) 0.58396(12) 0.28796(18) 0.0360(3) Uani 1 1 d .
N3 N 0.0000 0.19432(18) 0.2500 0.0409(5) Uani 1 2 d S
C1 C 0.0000 0.5194(2) 0.2500 0.0291(4) Uani 1 2 d S
C2 C 0.03928(14) 0.69795(16) 0.2545(3) 0.0499(5) Uani 1 1 d .
H2A H 0.0348 0.7203 0.1585 0.060 Uiso 1 1 calc R
H2B H 0.0766 0.7461 0.3351 0.060 Uiso 1 1 calc R
C3 C 0.13729(11) 0.54378(15) 0.3109(2) 0.0374(4) Uani 1 1 d .
H3A H 0.1465 0.4708 0.3586 0.045 Uiso 1 1 calc R
C4 C 0.20324(15) 0.6177(2) 0.4175(3) 0.0532(5) Uani 1 1 d .
H4A H 0.2026 0.6242 0.5115 0.080 Uiso 1 1 calc R
H4B H 0.1964 0.6894 0.3721 0.080 Uiso 1 1 calc R
H4C H 0.2531 0.5872 0.4376 0.080 Uiso 1 1 calc R
C5 C 0.13565(16) 0.5308(2) 0.1627(3) 0.0563(6) Uani 1 1 d .
H5A H 0.0927 0.4828 0.0970 0.084 Uiso 1 1 calc R
H5B H 0.1849 0.4995 0.1807 0.084 Uiso 1 1 calc R
H5C H 0.1282 0.6017 0.1150 0.084 Uiso 1 1 calc R
C6 C -0.08757(17) -0.00862(19) 0.2343(4) 0.0762(8) Uani 1 1 d .
H6A H -0.0677 -0.0451 0.1760 0.114 Uiso 1 1 calc R
H6B H -0.1406 -0.0335 0.2011 0.114 Uiso 1 1 calc R
H6C H -0.0541 -0.0255 0.3405 0.114 Uiso 1 1 calc R
C7 C -0.16293(16) 0.1667(2) 0.0050(3) 0.0622(6) Uani 1 1 d .
H7A H -0.1450 0.1356 -0.0597 0.093 Uiso 1 1 calc R
H7B H -0.1705 0.2448 -0.0126 0.093 Uiso 1 1 calc R
H7C H -0.2123 0.1330 -0.0174 0.093 Uiso 1 1 calc R
C8 C -0.1269(2) 0.2031(3) 0.3219(4) 0.0766(9) Uani 1 1 d .
H8A H -0.0896 0.1916 0.4281 0.115 Uiso 1 1 calc R
H8B H -0.1766 0.1691 0.2966 0.115 Uiso 1 1 calc R
H8C H -0.1348 0.2808 0.3014 0.115 Uiso 1 1 calc R

loop_
_atom_site_aniso_label
_atom_site_aniso_U_11
_atom_site_aniso_U_22
_atom_site_aniso_U_33
_atom_site_aniso_U_23
_atom_site_aniso_U_13
_atom_site_aniso_U_12
Au 0.03025(6) 0.01954(6) 0.03814(6) 0.000 0.01428(4) 0.000
Si 0.0403(3) 0.0256(3) 0.0450(3) -0.00017(18) 0.0192(3) -0.00623(17)
N1 0.0428(8) 0.0206(7) 0.0411(7) -0.0008(6) 0.0184(7) -0.0050(6)
N3 0.0365(11) 0.0214(10) 0.0597(13) 0.000 0.0202(10) 0.000
C1 0.0337(11) 0.0236(11) 0.0249(9) 0.000 0.0108(9) 0.000
C2 0.0630(13) 0.0210(9) 0.0652(13) 0.0025(9) 0.0317(11) -0.0002(9)
C3 0.0392(9) 0.0350(9) 0.0369(8) -0.0005(7) 0.0182(7) -0.0071(7)
C4 0.0490(13) 0.0558(12) 0.0536(12) -0.0080(10) 0.0247(11) -0.0204(10)
C5 0.0682(15) 0.0592(15) 0.0496(12) -0.0035(10) 0.0356(11) -0.0034(12)
C6 0.0682(16) 0.0352(12) 0.101(2) 0.0094(13) 0.0241(15) -0.0138(11)
C7 0.0473(13) 0.0672(15) 0.0566(14) 0.0044(12) 0.0144(11) -0.0075(12)
C8 0.088(2) 0.080(2) 0.0899(19) -0.0261(17) 0.0664(18) -0.0322(17)

loop_
_atom_type_symbol
_atom_type_description
_atom_type_scat_dispersion_real
_atom_type_scat_dispersion_imag
_atom_type_scat_source
C C 0.0033 0.0016 'International Tables Vol C Tables 4.2.6.8 and 6.1.1.4'
H H 0.0000 0.0000 'International Tables Vol C Tables 4.2.6.8 and 6.1.1.4'
N N 0.0061 0.0033 'International Tables Vol C Tables 4.2.6.8 and 6.1.1.4'
Si Si 0.0817 0.0704 'International Tables Vol C Tables 4.2.6.8 and 6.1.1.4'
Au Au -2.0133 8.8022 'International Tables Vol C Tables 4.2.6.8 and 6.1.1.4'

loop_
_geom_angle_atom_site_label_1
_geom_angle_atom_site_label_2
_geom_angle_atom_site_label_3
_geom_angle
_geom_angle_site_symmetry_1
_geom_angle_site_symmetry_3
C1 Au N3 180.0 . .
N3 Si C6 114.34(12) . .
N3 Si C8 111.48(11) . .
C6 Si C8 106.05(15) . .
N3 Si C7 111.60(10) . .
C6 Si C7 106.14(13) . .
C8 Si C7 106.73(16) . .
C1 N1 C2 111.56(17) . .
C1 N1 C3 123.42(16) . .
C2 N1 C3 122.08(15) . .
Si N3 Si 134.75(15) 2 .
Si N3 Au 112.63(7) 2 .
Si N3 Au 112.63(7) . .
N1 C1 N1 107.7(2) 2 .
N1 C1 Au 126.14(11) 2 .
N1 C1 Au 126.14(11) . .
N1 C2 C2 101.70(11) . 2
N1 C3 C4 110.41(17) . .
N1 C3 C5 111.22(17) . .
C4 C3 C5 111.62(18) . .

loop_
_geom_bond_atom_site_label_1
_geom_bond_atom_site_label_2
_geom_bond_distance
_geom_bond_site_symmetry_2
Au C1 1.981(3) .
Au N3 2.039(2) .
Si N3 1.7064(12) .
Si C6 1.875(2) .
Si C8 1.878(3) .
Si C7 1.879(3) .
N1 C1 1.354(2) .
N1 C2 1.468(3) .
N1 C3 1.474(3) .
N3 Si 1.7063(12) 2
C1 N1 1.354(2) 2
C2 C2 1.516(5) 2
C3 C4 1.524(3) .
C3 C5 1.524(3) .

loop_
_geom_torsion_atom_site_label_1
_geom_torsion_atom_site_label_2
_geom_torsion_atom_site_label_3
_geom_torsion_atom_site_label_4
_geom_torsion
_geom_torsion_site_symmetry_4
C6 Si N3 Si 9.37(12) 2
C8 Si N3 Si 129.65(14) 2
C7 Si N3 Si -111.11(11) 2
C6 Si N3 Au -170.63(12) .
C8 Si N3 Au -50.35(14) .
C7 Si N3 Au 68.89(11) .
C1 Au N3 Si 14(14) 2
C1 Au N3 Si -166(100) .
C2 N1 C1 N1 -8.30(10) 2
C3 N1 C1 N1 -169.18(19) 2
C2 N1 C1 Au 171.70(10) .
C3 N1 C1 Au 10.82(19) .
N3 Au C1 N1 162(9) 2
N3 Au C1 N1 -18(10) .
C1 N1 C2 C2 20.3(2) 2
C3 N1 C2 C2 -178.5(2) 2
C1 N1 C3 C4 -153.70(16) .
C2 N1 C3 C4 47.4(2) .
C1 N1 C3 C5 81.8(2) .
C2 N1 C3 C5 -77.1(2) .
